data_1562958
loop_
_publ_author_name
'Zhuang, Gui-lin'
'Chen, Wu-lin'
'Zheng, Jun'
'Yu, Hui-you'
'Wang, Jian-guo'

_publ_section_title
;
 N-(sulfoethyl) iminodiacetic acid-based lanthanide coordination polymers:
 Synthesis, magnetism and quantum Monte Carlo studies
;
_journal_name_full 'Journal of Solid State Chemistry'
_journal_page_first 284
_journal_page_last 288
_journal_paper_doi 10.1016/j.jssc.2012.04.031
_journal_volume 192
_journal_year 2012
_chemical_formula_sum 'C6 H16 La N O11 S'
_chemical_formula_weight 449.17
_space_group_IT_number 14
_space_group_name_Hall '-P 2ybc'
_space_group_name_H-M_alt 'P 1 21/c 1'
_symmetry_cell_setting monoclinic
_symmetry_space_group_name_H-M 'P 1 21/c 1'
_atom_sites_solution_hydrogens geom
_atom_sites_solution_primary direct
_atom_sites_solution_secondary difmap
_audit_creation_method SHELXL-97
_cell_angle_alpha 90.00
_cell_angle_beta 116.283(3)
_cell_angle_gamma 90.00
_cell_formula_units_Z 4
_cell_length_a 14.509(4)
_cell_length_b 6.944(2)
_cell_length_c 14.894(4)
_cell_measurement_temperature 296(2)
_cell_volume 1345.4(6)
_computing_cell_refinement 'SHELXS-97 (Sheldrick, 1990)'
_computing_data_collection 'SHELXS-97 (Sheldrick, 1990)'
_computing_data_reduction 'SHELXS-97 (Sheldrick, 1990)'
_computing_molecular_graphics 'SHELXS-97 (Sheldrick, 1990)'
_computing_publication_material 'SHELXS-97 (Sheldrick, 1990)'
_computing_structure_refinement 'SHELXL-97 (Sheldrick, 1997)'
_computing_structure_solution 'SHELXS-97 (Sheldrick, 1990)'
_diffrn_ambient_temperature 296(2)
_diffrn_measured_fraction_theta_full 0.998
_diffrn_measured_fraction_theta_max 0.998
_diffrn_radiation_monochromator graphite
_diffrn_radiation_source 'fine-focus sealed tube'
_diffrn_radiation_type MoK\a
_diffrn_radiation_wavelength 0.71073
_diffrn_reflns_av_R_equivalents 0.0178
_diffrn_reflns_av_sigmaI/netI 0.0157
_diffrn_reflns_limit_h_max 17
_diffrn_reflns_limit_h_min -17
_diffrn_reflns_limit_k_max 8
_diffrn_reflns_limit_k_min -8
_diffrn_reflns_limit_l_max 17
_diffrn_reflns_limit_l_min -18
_diffrn_reflns_number 10227
_diffrn_reflns_theta_full 26.00
_diffrn_reflns_theta_max 26.00
_diffrn_reflns_theta_min 3.13
_exptl_absorpt_coefficient_mu 3.385
_exptl_absorpt_correction_T_max 0.4849
_exptl_absorpt_correction_T_min 0.4299
_exptl_crystal_colour white
_exptl_crystal_density_diffrn 2.217
_exptl_crystal_density_method 'not measured'
_exptl_crystal_description block
_exptl_crystal_F_000 880
_exptl_crystal_size_max 0.30
_exptl_crystal_size_mid 0.25
_exptl_crystal_size_min 0.25
_refine_diff_density_max 0.785
_refine_diff_density_min -0.772
_refine_diff_density_rms 0.110
_refine_ls_extinction_method none
_refine_ls_goodness_of_fit_ref 1.118
_refine_ls_hydrogen_treatment constr
_refine_ls_matrix_type full
_refine_ls_number_parameters 181
_refine_ls_number_reflns 2635
_refine_ls_number_restraints 0
_refine_ls_restrained_S_all 1.118
_refine_ls_R_factor_all 0.0215
_refine_ls_R_factor_gt 0.0203
_refine_ls_shift/su_max 0.001
_refine_ls_shift/su_mean 0.000
_refine_ls_structure_factor_coef Fsqd
_refine_ls_weighting_details 'calc w=1/[\s^2^(Fo^2^)+(0.0220P)^2^+3.5927P] where P=(Fo^2^+2Fc^2^)/3'
_refine_ls_weighting_scheme calc
_refine_ls_wR_factor_gt 0.0538
_refine_ls_wR_factor_ref 0.0544
_reflns_number_gt 2490
_reflns_number_total 2635
_reflns_threshold_expression >2sigma(I)
_cod_data_source_file JSSC-2012-192-284.cif
_cod_data_source_block compound1
_cod_depositor_comments
;
The following automatic conversions were performed:

data item '_symmetry_cell_setting' value 'Monoclinic' was changed to
'monoclinic' in accordance with the built-in table derived from the
CIF Core dictionary named 'cif_core.dic' version 2.4.5 last updated
on 2014-11-21.

Automatic conversion script
Id: cif_fix_values 8369 2020-08-20 11:38:08Z andrius 
;
_cod_original_cell_volume 1345.5(7)
_cod_original_sg_symbol_H-M P2(1)/c
_cod_database_code 1562958

loop_
_symmetry_equiv_pos_as_xyz
'x, y, z'
'-x, y+1/2, -z+1/2'
'-x, -y, -z'
'x, -y-1/2, z-1/2'

loop_
_atom_site_label
_atom_site_type_symbol
_atom_site_fract_x
_atom_site_fract_y
_atom_site_fract_z
_atom_site_U_iso_or_equiv
_atom_site_adp_type
_atom_site_occupancy
_atom_site_symmetry_multiplicity
_atom_site_calc_flag
_atom_site_refinement_flags
_atom_site_disorder_assembly
_atom_site_disorder_group
La1 La 0.100663(12) 0.01345(2) 0.237104(12) 0.01178(7) Uani 1 1 d . . .
S1 S 0.37714(6) -1.04372(13) 0.28756(6) 0.02442(18) Uani 1 1 d . . .
O1 O 0.05230(18) -0.3360(3) 0.20266(17) 0.0218(5) Uani 1 1 d . . .
O2 O 0.03227(16) -0.6470(3) 0.19562(16) 0.0175(4) Uani 1 1 d . . .
O3 O 0.08287(18) -0.9980(3) -0.08152(17) 0.0191(5) Uani 1 1 d . . .
O4 O 0.11069(16) -1.0764(3) 0.07379(15) 0.0181(4) Uani 1 1 d . . .
O5 O 0.27836(17) -1.0834(4) 0.28883(18) 0.0265(5) Uani 1 1 d . . .
O6 O 0.3897(2) -1.1576(5) 0.2132(2) 0.0471(8) Uani 1 1 d . . .
O7 O 0.4620(2) -1.0602(5) 0.3862(2) 0.0433(7) Uani 1 1 d . . .
O1W O 0.17549(18) -0.1465(4) 0.40983(18) 0.0280(5) Uani 1 1 d . . .
O2W O 0.20777(17) 0.2602(3) 0.36920(16) 0.0226(5) Uani 1 1 d . . .
O3W O 0.4026(2) 0.3513(5) 0.4905(2) 0.0468(7) Uani 1 1 d . . .
O4W O 0.3769(2) -0.2470(5) 0.5288(2) 0.0444(7) Uani 1 1 d . . .
N1 N 0.18622(19) -0.7202(4) 0.14485(18) 0.0151(5) Uani 1 1 d . . .
C1 C 0.2908(2) -0.7492(5) 0.1512(3) 0.0226(7) Uani 1 1 d . . .
H1A H 0.3103 -0.6331 0.1276 0.027 Uiso 1 1 calc R . .
H1B H 0.2873 -0.8528 0.1061 0.027 Uiso 1 1 calc R . .
C2 C 0.3738(3) -0.7959(5) 0.2540(3) 0.0260(7) Uani 1 1 d . . .
H2A H 0.3636 -0.7179 0.3028 0.031 Uiso 1 1 calc R . .
H2B H 0.4399 -0.7613 0.2570 0.031 Uiso 1 1 calc R . .
C3 C 0.1765(2) -0.5225(4) 0.1754(2) 0.0166(6) Uani 1 1 d . . .
H3A H 0.1733 -0.4330 0.1240 0.020 Uiso 1 1 calc R . .
H3B H 0.2367 -0.4910 0.2368 0.020 Uiso 1 1 calc R . .
C4 C 0.0815(2) -0.5003(4) 0.1915(2) 0.0135(6) Uani 1 1 d . . .
C5 C 0.1129(2) -0.7436(4) 0.0378(2) 0.0178(6) Uani 1 1 d . . .
H5B H 0.1371 -0.6715 -0.0034 0.021 Uiso 1 1 calc R . .
H5C H 0.0463 -0.6930 0.0262 0.021 Uiso 1 1 calc R . .
C6 C 0.1026(2) -0.9551(4) 0.0086(2) 0.0149(6) Uani 1 1 d . . .

loop_
_atom_site_aniso_label
_atom_site_aniso_U_11
_atom_site_aniso_U_22
_atom_site_aniso_U_33
_atom_site_aniso_U_23
_atom_site_aniso_U_13
_atom_site_aniso_U_12
La1 0.01374(10) 0.00936(10) 0.01275(10) -0.00013(6) 0.00634(7) -0.00010(6)
S1 0.0158(4) 0.0327(4) 0.0246(4) 0.0044(3) 0.0088(3) 0.0061(3)
O1 0.0300(12) 0.0123(11) 0.0288(12) -0.0026(9) 0.0181(10) 0.0016(9)
O2 0.0171(10) 0.0129(10) 0.0253(11) 0.0014(9) 0.0120(9) -0.0003(8)
O3 0.0237(12) 0.0197(12) 0.0139(11) -0.0025(8) 0.0084(9) 0.0001(9)
O4 0.0229(11) 0.0159(11) 0.0168(11) 0.0002(8) 0.0100(9) -0.0009(9)
O5 0.0200(12) 0.0278(13) 0.0329(13) 0.0062(10) 0.0128(10) 0.0039(10)
O6 0.0554(19) 0.0475(18) 0.0510(18) -0.0023(15) 0.0350(16) 0.0134(15)
O7 0.0264(14) 0.0469(17) 0.0382(16) 0.0121(14) -0.0025(12) -0.0009(13)
O1W 0.0236(12) 0.0304(13) 0.0249(12) 0.0104(10) 0.0061(10) -0.0027(10)
O2W 0.0244(12) 0.0227(12) 0.0206(11) -0.0055(9) 0.0098(10) -0.0019(9)
O3W 0.0297(15) 0.0523(19) 0.0483(17) -0.0060(15) 0.0081(13) -0.0015(13)
O4W 0.0306(14) 0.058(2) 0.0388(16) 0.0076(14) 0.0100(13) -0.0038(13)
N1 0.0163(12) 0.0144(12) 0.0170(12) -0.0020(10) 0.0096(10) 0.0005(10)
C1 0.0207(16) 0.0248(17) 0.0286(17) 0.0020(13) 0.0168(14) 0.0018(13)
C2 0.0197(16) 0.0301(18) 0.0287(18) 0.0011(14) 0.0112(14) -0.0032(14)
C3 0.0205(15) 0.0121(14) 0.0204(15) -0.0018(11) 0.0120(13) -0.0034(11)
C4 0.0177(15) 0.0117(14) 0.0107(14) 0.0002(10) 0.0059(12) 0.0000(10)
C5 0.0247(16) 0.0160(15) 0.0135(14) -0.0006(11) 0.0092(13) 0.0013(12)
C6 0.0129(13) 0.0168(14) 0.0162(14) -0.0013(12) 0.0075(12) 0.0005(11)

loop_
_atom_type_symbol
_atom_type_description
_atom_type_scat_dispersion_real
_atom_type_scat_dispersion_imag
_atom_type_scat_source
C C 0.0033 0.0016 'International Tables Vol C Tables 4.2.6.8 and 6.1.1.4'
H H 0.0000 0.0000 'International Tables Vol C Tables 4.2.6.8 and 6.1.1.4'
N N 0.0061 0.0033 'International Tables Vol C Tables 4.2.6.8 and 6.1.1.4'
O O 0.0106 0.0060 'International Tables Vol C Tables 4.2.6.8 and 6.1.1.4'
S S 0.1246 0.1234 'International Tables Vol C Tables 4.2.6.8 and 6.1.1.4'
La La -0.2871 2.4523 'International Tables Vol C Tables 4.2.6.8 and 6.1.1.4'

loop_
_geom_angle_atom_site_label_1
_geom_angle_atom_site_label_2
_geom_angle_atom_site_label_3
_geom_angle
_geom_angle_site_symmetry_1
_geom_angle_site_symmetry_3
O5 La1 O1 87.64(8) 1_565 .
O5 La1 O2 125.53(7) 1_565 1_565
O1 La1 O2 143.77(7) . 1_565
O5 La1 O2W 75.15(8) 1_565 .
O1 La1 O2W 145.55(7) . .
O2 La1 O2W 66.49(7) 1_565 .
O5 La1 O1W 69.14(8) 1_565 .
O1 La1 O1W 75.07(8) . .
O2 La1 O1W 126.61(8) 1_565 .
O2W La1 O1W 70.98(8) . .
O5 La1 O4 74.78(8) 1_565 1_565
O1 La1 O4 72.61(7) . 1_565
O2 La1 O4 100.10(7) 1_565 1_565
O2W La1 O4 128.36(7) . 1_565
O1W La1 O4 131.86(8) . 1_565
O5 La1 O3 141.19(8) 1_565 3_545
O1 La1 O3 72.58(7) . 3_545
O2 La1 O3 71.93(7) 1_565 3_545
O2W La1 O3 137.32(7) . 3_545
O1W La1 O3 132.57(7) . 3_545
O4 La1 O3 67.62(7) 1_565 3_545
O5 La1 O2 125.68(7) 1_565 2
O1 La1 O2 60.64(7) . 2
O2 La1 O2 101.70(4) 1_565 2
O2W La1 O2 105.96(7) . 2
O1W La1 O2 61.03(7) . 2
O4 La1 O2 125.68(7) 1_565 2
O3 La1 O2 73.07(7) 3_545 2
O5 La1 N1 73.14(8) 1_565 1_565
O1 La1 N1 131.30(7) . 1_565
O2 La1 N1 59.44(7) 1_565 1_565
O2W La1 N1 72.18(7) . 1_565
O1W La1 N1 132.42(7) . 1_565
O4 La1 N1 59.39(7) 1_565 1_565
O3 La1 N1 95.00(7) 3_545 1_565
O2 La1 N1 160.59(6) 2 1_565
O5 La1 O1 147.21(8) 1_565 2
O1 La1 O1 103.06(5) . 2
O2 La1 O1 58.21(6) 1_565 2
O2W La1 O1 79.03(7) . 2
O1W La1 O1 83.62(7) . 2
O4 La1 O1 137.93(7) 1_565 2
O3 La1 O1 71.20(7) 3_545 2
O2 La1 O1 44.76(6) 2 2
N1 La1 O1 117.39(7) 1_565 2
O6 S1 O7 113.51(19) . .
O6 S1 O5 111.36(17) . .
O7 S1 O5 111.67(17) . .
O6 S1 C2 108.15(18) . .
O7 S1 C2 105.44(17) . .
O5 S1 C2 106.21(15) . .
C4 O1 La1 145.6(2) . .
C4 O1 La1 93.55(18) . 2_545
La1 O1 La1 117.55(8) . 2_545
C4 O2 La1 126.60(18) . 1_545
C4 O2 La1 101.10(17) . 2_545
La1 O2 La1 123.22(8) 1_545 2_545
C6 O3 La1 126.87(19) . 3_545
C6 O4 La1 122.98(19) . 1_545
S1 O5 La1 147.87(15) . 1_545
C3 N1 C5 108.2(2) . .
C3 N1 C1 109.9(2) . .
C5 N1 C1 106.2(2) . .
C3 N1 La1 109.25(17) . 1_545
C5 N1 La1 100.75(17) . 1_545
C1 N1 La1 121.51(18) . 1_545
N1 C1 C2 115.2(3) . .
C1 C2 S1 113.7(2) . .
N1 C3 C4 111.3(2) . .
O1 C4 O2 119.8(3) . .
O1 C4 C3 120.0(3) . .
O2 C4 C3 120.2(2) . .
N1 C5 C6 110.2(2) . .
O4 C6 O3 124.0(3) . .
O4 C6 C5 117.7(3) . .
O3 C6 C5 118.2(3) . .

loop_
_geom_bond_atom_site_label_1
_geom_bond_atom_site_label_2
_geom_bond_distance
_geom_bond_site_symmetry_2
La1 O5 2.436(2) 1_565
La1 O1 2.515(2) .
La1 O2 2.526(2) 1_565
La1 O2W 2.552(2) .
La1 O1W 2.561(2) .
La1 O4 2.577(2) 1_565
La1 O3 2.647(2) 3_545
La1 O2 2.771(2) 2
La1 N1 2.891(3) 1_565
La1 O1 2.930(2) 2
S1 O6 1.436(3) .
S1 O7 1.445(3) .
S1 O5 1.468(2) .
S1 C2 1.786(4) .
O1 C4 1.254(4) .
O1 La1 2.930(2) 2_545
O2 C4 1.261(4) .
O2 La1 2.526(2) 1_545
O2 La1 2.771(2) 2_545
O3 C6 1.278(4) .
O3 La1 2.647(2) 3_545
O4 C6 1.251(4) .
O4 La1 2.577(2) 1_545
O5 La1 2.436(2) 1_545
N1 C3 1.473(4) .
N1 C5 1.483(4) .
N1 C1 1.492(4) .
N1 La1 2.891(3) 1_545
C1 C2 1.506(5) .
C3 C4 1.508(4) .
C5 C6 1.520(4) .
